data_7240625
loop_
_publ_author_name
'Autillo, Matthieu'
'Islam, Md Ashraful'
'Jung, Julie'
'Pilm\'e, Julien'
'Galland, Nicolas'
'Guerin, Laetitia'
'Moisy, Philippe'
'Berthon, Claude'
'Tamain, Christelle'
'Bolvin, H\'el\`ene'

_publ_section_title
;
 Crystallographic structure and crystal field parameters in the
 [An<sup>IV</sup>(DPA)<sub>3</sub>]<sup>2-</sup> series, An = Th, U, Np,
 Pu.
;
_journal_issue 25
_journal_name_full 'Physical chemistry chemical physics : PCCP'
_journal_page_first 14293
_journal_page_last 14308
_journal_paper_doi 10.1039/d0cp02137g
_journal_volume 22
_journal_year 2020
_chemical_formula_sum 'C27 H25 N7 Np O15'
_chemical_formula_weight 924.54
_space_group_crystal_system monoclinic
_space_group_IT_number 14
_space_group_name_Hall '-P 2ybc'
_space_group_name_H-M_alt 'P 1 21/c 1'
_atom_sites_solution_hydrogens mixed
_atom_sites_solution_primary direct
_atom_sites_solution_secondary difmap
_audit_creation_method SHELXL-2017/1
_audit_update_record
;
2019-11-28 deposited with the CCDC.	2020-06-03 downloaded from the CCDC.
;
_cell_angle_alpha 90
_cell_angle_beta 103.8070(10)
_cell_angle_gamma 90
_cell_formula_units_Z 4
_cell_length_a 9.8352(4)
_cell_length_b 20.3151(9)
_cell_length_c 15.8431(7)
_cell_measurement_reflns_used 8344
_cell_measurement_temperature 100(2)
_cell_measurement_theta_max 30.569
_cell_measurement_theta_min 2.356
_cell_volume 3074.0(2)
_computing_data_collection 'BRUKER APEX III'
_computing_structure_refinement 'SHELXL-2017/1 (Sheldrick, 2017)'
_computing_structure_solution 'SHELXL-2017/1 (Sheldrick, 2017)'
_diffrn_ambient_temperature 100(2)
_diffrn_measured_fraction_theta_full 0.999
_diffrn_measured_fraction_theta_max 0.997
_diffrn_measurement_device_type 'BRUKER D8 QUEST'
_diffrn_measurement_method '1.1 w/ scans'
_diffrn_radiation_type MoK\a
_diffrn_radiation_wavelength 0.71073
_diffrn_reflns_av_R_equivalents 0.0468
_diffrn_reflns_av_unetI/netI 0.0137
_diffrn_reflns_Laue_measured_fraction_full 0.999
_diffrn_reflns_Laue_measured_fraction_max 0.997
_diffrn_reflns_limit_h_max 14
_diffrn_reflns_limit_h_min -14
_diffrn_reflns_limit_k_max 29
_diffrn_reflns_limit_k_min -29
_diffrn_reflns_limit_l_max 22
_diffrn_reflns_limit_l_min -22
_diffrn_reflns_number 248380
_diffrn_reflns_point_group_measured_fraction_full 0.999
_diffrn_reflns_point_group_measured_fraction_max 0.997
_diffrn_reflns_theta_full 25.242
_diffrn_reflns_theta_max 30.569
_diffrn_reflns_theta_min 2.356
_diffrn_source 'Mo-target I?S Mircofocus source'
_exptl_absorpt_coefficient_mu 3.468
_exptl_absorpt_correction_T_max 0.4330
_exptl_absorpt_correction_T_min 0.3866
_exptl_absorpt_correction_type multi-scan
_exptl_absorpt_process_details SADABS
_exptl_crystal_colour brown
_exptl_crystal_density_diffrn 1.998
_exptl_crystal_density_meas ?
_exptl_crystal_density_method 'not measured'
_exptl_crystal_description needle
_exptl_crystal_F_000 1796
_exptl_crystal_size_max 0.1
_exptl_crystal_size_mid 0.05
_exptl_crystal_size_min 0.05
_refine_diff_density_max 2.661
_refine_diff_density_min -1.104
_refine_diff_density_rms 0.115
_refine_ls_extinction_method none
_refine_ls_goodness_of_fit_ref 1.138
_refine_ls_hydrogen_treatment mixed
_refine_ls_matrix_type full
_refine_ls_number_parameters 475
_refine_ls_number_reflns 9403
_refine_ls_number_restraints 6
_refine_ls_restrained_S_all 1.137
_refine_ls_R_factor_all 0.0277
_refine_ls_R_factor_gt 0.0200
_refine_ls_shift/su_max 0.003
_refine_ls_shift/su_mean 0.000
_refine_ls_structure_factor_coef Fsqd
_refine_ls_weighting_details 'w=1/[\s^2^(Fo^2^)+(0.0113P)^2^+8.2596P] where P=(Fo^2^+2Fc^2^)/3'
_refine_ls_weighting_scheme calc
_refine_ls_wR_factor_gt 0.0432
_refine_ls_wR_factor_ref 0.0501
_reflns_Friedel_coverage 0.000
_reflns_number_gt 8344
_reflns_number_total 9403
_reflns_threshold_expression 'I > 2\s(I)'
_cod_data_source_file d0cp02137g2.cif
_cod_data_source_block p21c_CCDC2
_cod_depositor_comments
;
The following automatic conversions were performed:

data item '_exptl_crystal_density_meas' value 'not measured' was
changed to '?' -- the value is perceived as not measured.

Automatic conversion script
Id: cif_fix_values 7556 2019-12-06 15:28:31Z antanas 

 Adding full bibliography for 7240623--7240626.cif.
;
_cod_original_sg_symbol_H-M 'P 21/c'
_cod_database_code 7240625
_shelx_shelxl_version_number 2017/1
_shelx_space_group_comment
;
The symmetry employed for this shelxl refinement is uniquely defined
by the following loop, which should always be used as a source of
symmetry information in preference to the above space-group names.
They are only intended as comments.
;

loop_
_space_group_symop_operation_xyz
'x, y, z'
'-x, y+1/2, -z+1/2'
'-x, -y, -z'
'x, -y-1/2, z-1/2'

loop_
_atom_site_label
_atom_site_type_symbol
_atom_site_fract_x
_atom_site_fract_y
_atom_site_fract_z
_atom_site_U_iso_or_equiv
_atom_site_adp_type
_atom_site_occupancy
_atom_site_site_symmetry_order
_atom_site_calc_flag
_atom_site_refinement_flags_posn
_atom_site_refinement_flags_adp
_atom_site_refinement_flags_occupancy
_atom_site_disorder_assembly
_atom_site_disorder_group
Np1 Np 0.53040(2) 0.32118(2) 0.31670(2) 0.01001(2) Uani 1 1 d . . . . .
O3 O 0.31424(17) 0.28091(8) 0.33610(11) 0.0152(3) Uani 1 1 d . . . . .
O5 O 0.42197(17) 0.28395(8) 0.17370(10) 0.0153(3) Uani 1 1 d . . . . .
O11 O 0.38585(19) 0.28784(10) 0.02806(11) 0.0218(4) Uani 1 1 d . . . . .
O4 O 0.72865(17) 0.26049(8) 0.30713(11) 0.0155(3) Uani 1 1 d . . . . .
O2 O 0.62665(17) 0.29661(8) 0.46603(10) 0.0161(3) Uani 1 1 d . . . . .
O6 O 0.70490(17) 0.40105(8) 0.35789(11) 0.0162(3) Uani 1 1 d . . . . .
O7 O 0.20222(19) 0.47930(9) 0.26466(12) 0.0209(4) Uani 1 1 d . . . . .
O1 O 0.37227(18) 0.40814(8) 0.25638(11) 0.0162(3) Uani 1 1 d . . . . .
O8 O 0.6565(2) 0.31793(10) 0.60901(11) 0.0236(4) Uani 1 1 d . . . . .
O9 O 0.16624(17) 0.20218(9) 0.35639(12) 0.0184(3) Uani 1 1 d . . . . .
O12 O 0.8797(2) 0.46488(9) 0.33671(12) 0.0234(4) Uani 1 1 d . . . . .
O10 O 0.84977(18) 0.16795(9) 0.30339(13) 0.0213(4) Uani 1 1 d . . . . .
N1 N 0.4458(2) 0.39222(9) 0.42360(12) 0.0133(3) Uani 1 1 d . . . . .
N2 N 0.50729(19) 0.19806(9) 0.32322(12) 0.0119(3) Uani 1 1 d . . . . .
O15 O 0.0017(2) 0.08057(9) 0.23074(13) 0.0216(4) Uani 1 1 d D . . . .
N3 N 0.62254(19) 0.37050(9) 0.19604(12) 0.0123(3) Uani 1 1 d . . . . .
O13 O 1.1005(2) 0.09890(11) 0.45300(13) 0.0258(4) Uani 1 1 d D . . . .
O14 O 0.1034(3) 0.50158(12) 0.09058(15) 0.0400(6) Uani 1 1 d D . . . .
C11 C 0.5661(2) 0.35355(11) 0.11349(14) 0.0142(4) Uani 1 1 d . . . . .
C5 C 0.4482(2) 0.30457(11) 0.10298(14) 0.0144(4) Uani 1 1 d . . . . .
C7 C 0.3457(2) 0.43709(11) 0.39537(15) 0.0149(4) Uani 1 1 d . . . . .
C2 C 0.6014(2) 0.32775(12) 0.53115(15) 0.0160(4) Uani 1 1 d . . . . .
C3 C 0.2779(2) 0.22057(11) 0.34241(14) 0.0139(4) Uani 1 1 d . . . . .
C12 C 0.7302(2) 0.41237(11) 0.21458(14) 0.0139(4) Uani 1 1 d . . . . .
C1 C 0.3012(2) 0.44296(11) 0.29783(15) 0.0147(4) Uani 1 1 d . . . . .
C9 C 0.3858(2) 0.17088(11) 0.32987(14) 0.0128(4) Uani 1 1 d . . . . .
C10 C 0.6130(2) 0.15974(11) 0.31335(14) 0.0128(4) Uani 1 1 d . . . . .
C6 C 0.7795(2) 0.42833(11) 0.31058(15) 0.0159(4) Uani 1 1 d . . . . .
C4 C 0.7430(2) 0.19758(11) 0.30696(14) 0.0136(4) Uani 1 1 d . . . . .
C17 C 0.6152(3) 0.37965(13) 0.04536(15) 0.0193(4) Uani 1 1 d . . . . .
H17A H 0.572718 0.368025 -0.013070 0.023 Uiso 1 1 calc R U . . .
C8 C 0.4926(2) 0.38134(11) 0.50837(14) 0.0151(4) Uani 1 1 d . . . . .
C14 C 0.4418(3) 0.41653(13) 0.56988(16) 0.0205(5) Uani 1 1 d . . . . .
H14A H 0.477560 0.408734 0.630233 0.025 Uiso 1 1 calc R U . . .
C18 C 0.7873(2) 0.43950(12) 0.15016(15) 0.0171(4) Uani 1 1 d . . . . .
H18A H 0.865213 0.468504 0.164567 0.021 Uiso 1 1 calc R U . . .
C21 C 0.7275(3) 0.42305(13) 0.06420(16) 0.0209(5) Uani 1 1 d . . . . .
H21A H 0.763069 0.441358 0.018644 0.025 Uiso 1 1 calc R U . . .
C16 C 0.6022(2) 0.09175(12) 0.31027(15) 0.0163(4) Uani 1 1 d . . . . .
H16A H 0.678961 0.065129 0.304601 0.020 Uiso 1 1 calc R U . . .
C13 C 0.2880(3) 0.47351(12) 0.45220(17) 0.0212(5) Uani 1 1 d . . . . .
H13A H 0.216069 0.504752 0.430946 0.025 Uiso 1 1 calc R U . . .
C20 C 0.4751(3) 0.06352(12) 0.31576(16) 0.0195(4) Uani 1 1 d . . . . .
H20A H 0.463908 0.017067 0.312736 0.023 Uiso 1 1 calc R U . . .
C15 C 0.3653(2) 0.10325(12) 0.32562(15) 0.0171(4) Uani 1 1 d . . . . .
H15A H 0.278325 0.084662 0.329376 0.021 Uiso 1 1 calc R U . . .
C19 C 0.3379(3) 0.46319(13) 0.54121(17) 0.0234(5) Uani 1 1 d . . . . .
H19A H 0.301225 0.487779 0.581759 0.028 Uiso 1 1 calc R U . . .
N4 N 0.8796(2) 0.23885(11) 0.62357(14) 0.0203(4) Uani 1 1 d . . . . .
H4A H 0.810495 0.265488 0.626790 0.024 Uiso 1 1 calc R U . . .
N5 N 1.0151(2) 0.17544(11) 0.57126(14) 0.0203(4) Uani 1 1 d . . . . .
H5A H 1.050850 0.153075 0.534137 0.024 Uiso 1 1 calc R U . . .
N6 N 0.0774(2) 0.13194(11) 0.09226(14) 0.0221(4) Uani 1 1 d . . . . .
H6A H 0.054544 0.111113 0.135572 0.026 Uiso 1 1 calc R U . . .
N7 N 0.1819(2) 0.19706(11) 0.02111(15) 0.0236(4) Uani 1 1 d . . . . .
H7A H 0.239625 0.226852 0.009333 0.028 Uiso 1 1 calc R U . . .
C24 C 1.0668(3) 0.17668(13) 0.66006(16) 0.0199(4) Uani 1 1 d . . . . .
H24A H 1.146883 0.153882 0.692168 0.024 Uiso 1 1 calc R U . . .
C25 C 0.1774(3) 0.17694(13) 0.09981(16) 0.0204(5) Uani 1 1 d . . . . .
H25A H 0.235908 0.192171 0.152860 0.025 Uiso 1 1 calc R U . . .
C23 C 0.9816(3) 0.21668(13) 0.69304(16) 0.0207(5) Uani 1 1 d . . . . .
H23A H 0.990607 0.227277 0.752522 0.025 Uiso 1 1 calc R U . . .
C22 C 0.9024(3) 0.21363(13) 0.55102(17) 0.0214(5) Uani 1 1 d . . . . .
H22A H 0.847189 0.221550 0.493994 0.026 Uiso 1 1 calc R U . . .
C27 C 0.0821(3) 0.16404(16) -0.03909(18) 0.0296(6) Uani 1 1 d . . . . .
H27A H 0.063171 0.168874 -0.100430 0.035 Uiso 1 1 calc R U . . .
C26 C 0.0154(3) 0.12321(16) 0.00533(18) 0.0290(6) Uani 1 1 d . . . . .
H26A H -0.059509 0.094183 -0.018752 0.035 Uiso 1 1 calc R U . . .
H1 H 1.119(4) 0.1274(15) 0.423(2) 0.040(11) Uiso 1 1 d D . . . .
H5 H -0.049(3) 0.1046(16) 0.249(2) 0.039(11) Uiso 1 1 d D . . . .
H6 H -0.036(4) 0.0456(12) 0.221(3) 0.039(11) Uiso 1 1 d D . . . .
H3 H 0.121(6) 0.491(3) 0.1417(16) 0.089(19) Uiso 1 1 d D . . . .
H4 H 0.120(6) 0.473(2) 0.057(3) 0.10(2) Uiso 1 1 d D . . . .
H2 H 1.038(4) 0.075(2) 0.427(3) 0.069(16) Uiso 1 1 d D . . . .

loop_
_atom_site_aniso_label
_atom_site_aniso_U_11
_atom_site_aniso_U_22
_atom_site_aniso_U_33
_atom_site_aniso_U_23
_atom_site_aniso_U_13
_atom_site_aniso_U_12
Np1 0.01121(4) 0.01006(4) 0.00895(4) -0.00055(3) 0.00276(3) 0.00083(3)
O3 0.0137(7) 0.0154(7) 0.0172(8) -0.0005(6) 0.0050(6) 0.0012(6)
O5 0.0162(7) 0.0175(8) 0.0122(7) -0.0017(6) 0.0037(6) -0.0008(6)
O11 0.0236(9) 0.0279(9) 0.0121(8) -0.0032(7) 0.0005(6) -0.0060(7)
O4 0.0137(7) 0.0146(7) 0.0194(8) -0.0004(6) 0.0059(6) 0.0009(6)
O2 0.0177(8) 0.0182(8) 0.0122(7) 0.0003(6) 0.0031(6) 0.0021(6)
O6 0.0187(8) 0.0161(8) 0.0139(7) -0.0020(6) 0.0043(6) -0.0038(6)
O7 0.0219(8) 0.0201(8) 0.0212(8) 0.0059(7) 0.0061(7) 0.0083(7)
O1 0.0192(8) 0.0160(8) 0.0142(7) 0.0004(6) 0.0053(6) 0.0041(6)
O8 0.0265(9) 0.0343(10) 0.0081(7) 0.0004(7) 0.0005(6) 0.0063(8)
O9 0.0122(7) 0.0216(8) 0.0216(8) -0.0002(7) 0.0045(6) -0.0013(6)
O12 0.0257(9) 0.0227(9) 0.0204(8) -0.0014(7) 0.0028(7) -0.0110(7)
O10 0.0144(8) 0.0205(9) 0.0298(9) -0.0027(7) 0.0067(7) 0.0034(6)
N1 0.0144(8) 0.0133(8) 0.0127(8) -0.0017(7) 0.0040(7) -0.0013(7)
N2 0.0133(8) 0.0124(8) 0.0096(8) 0.0000(6) 0.0019(6) 0.0006(6)
O15 0.0251(9) 0.0157(8) 0.0272(9) -0.0040(7) 0.0126(8) -0.0007(7)
N3 0.0129(8) 0.0121(8) 0.0118(8) 0.0006(6) 0.0026(6) 0.0019(6)
O13 0.0296(10) 0.0306(11) 0.0182(9) 0.0009(8) 0.0074(8) 0.0001(8)
O14 0.0653(17) 0.0244(11) 0.0223(11) -0.0006(9) -0.0053(11) 0.0023(11)
C11 0.0137(9) 0.0164(10) 0.0118(9) 0.0006(8) 0.0018(7) 0.0007(8)
C5 0.0165(10) 0.0177(10) 0.0083(9) 0.0015(7) 0.0013(7) 0.0031(8)
C7 0.0172(10) 0.0118(9) 0.0164(10) 0.0002(8) 0.0053(8) 0.0015(8)
C2 0.0164(10) 0.0184(10) 0.0134(10) 0.0002(8) 0.0039(8) -0.0008(8)
C3 0.0120(9) 0.0172(10) 0.0113(9) -0.0010(8) 0.0005(7) 0.0001(8)
C12 0.0159(10) 0.0127(9) 0.0134(9) 0.0007(7) 0.0045(8) 0.0003(8)
C1 0.0163(10) 0.0122(9) 0.0162(10) 0.0012(8) 0.0052(8) -0.0002(8)
C9 0.0140(9) 0.0138(9) 0.0102(9) -0.0004(7) 0.0022(7) 0.0007(7)
C10 0.0132(9) 0.0143(9) 0.0106(9) 0.0010(7) 0.0022(7) 0.0029(7)
C6 0.0192(10) 0.0128(9) 0.0149(10) -0.0008(8) 0.0022(8) -0.0008(8)
C4 0.0132(9) 0.0154(10) 0.0118(9) -0.0015(7) 0.0019(7) 0.0005(7)
C17 0.0229(11) 0.0229(11) 0.0126(10) 0.0020(8) 0.0049(8) -0.0009(9)
C8 0.0163(10) 0.0172(10) 0.0113(9) -0.0016(8) 0.0025(7) -0.0009(8)
C14 0.0259(12) 0.0233(12) 0.0130(10) -0.0049(9) 0.0064(9) 0.0003(9)
C18 0.0186(10) 0.0153(10) 0.0183(10) 0.0020(8) 0.0061(8) -0.0007(8)
C21 0.0243(12) 0.0222(12) 0.0175(11) 0.0037(9) 0.0076(9) -0.0024(9)
C16 0.0176(10) 0.0165(10) 0.0149(10) -0.0008(8) 0.0040(8) 0.0040(8)
C13 0.0257(12) 0.0172(11) 0.0228(12) -0.0018(9) 0.0101(10) 0.0066(9)
C20 0.0223(11) 0.0150(10) 0.0209(11) 0.0001(8) 0.0048(9) 0.0005(9)
C15 0.0172(10) 0.0166(10) 0.0176(10) -0.0003(8) 0.0043(8) -0.0026(8)
C19 0.0308(13) 0.0210(11) 0.0203(11) -0.0073(9) 0.0101(10) 0.0041(10)
N4 0.0169(9) 0.0212(10) 0.0213(10) -0.0021(8) 0.0018(8) 0.0017(8)
N5 0.0200(10) 0.0212(10) 0.0199(10) -0.0026(8) 0.0052(8) -0.0017(8)
N6 0.0236(10) 0.0255(11) 0.0183(10) -0.0008(8) 0.0074(8) -0.0037(8)
N7 0.0238(11) 0.0225(10) 0.0263(11) 0.0011(9) 0.0094(9) -0.0014(8)
C24 0.0187(11) 0.0201(11) 0.0198(11) 0.0011(9) 0.0024(9) 0.0003(9)
C25 0.0184(11) 0.0232(12) 0.0194(11) -0.0031(9) 0.0040(9) 0.0000(9)
C23 0.0207(11) 0.0217(11) 0.0189(11) -0.0002(9) 0.0030(9) 0.0002(9)
C22 0.0202(11) 0.0220(12) 0.0204(11) -0.0013(9) 0.0019(9) -0.0028(9)
C27 0.0347(15) 0.0355(15) 0.0176(12) -0.0022(11) 0.0045(11) -0.0052(12)
C26 0.0295(14) 0.0350(15) 0.0220(12) -0.0067(11) 0.0050(10) -0.0103(12)

loop_
_atom_type_symbol
_atom_type_description
_atom_type_scat_dispersion_real
_atom_type_scat_dispersion_imag
_atom_type_scat_source
C C 0.0033 0.0016 'International Tables Vol C Tables 4.2.6.8 and 6.1.1.4'
H H 0.0000 0.0000 'International Tables Vol C Tables 4.2.6.8 and 6.1.1.4'
N N 0.0061 0.0033 'International Tables Vol C Tables 4.2.6.8 and 6.1.1.4'
O O 0.0106 0.0060 'International Tables Vol C Tables 4.2.6.8 and 6.1.1.4'
Np Np -11.4937 4.1493 'International Tables Vol C Tables 4.2.6.8 and 6.1.1.4'

loop_
_geom_angle_atom_site_label_1
_geom_angle_atom_site_label_2
_geom_angle_atom_site_label_3
_geom_angle
_geom_angle_site_symmetry_1
_geom_angle_site_symmetry_3
_geom_angle_publ_flag
O6 Np1 O4 79.43(6) . . ?
O6 Np1 O3 145.70(6) . . ?
O4 Np1 O3 127.90(6) . . ?
O6 Np1 O2 77.12(6) . . ?
O4 Np1 O2 79.30(6) . . ?
O3 Np1 O2 87.42(6) . . ?
O6 Np1 O5 128.10(6) . . ?
O4 Np1 O5 87.82(6) . . ?
O3 Np1 O5 78.57(6) . . ?
O2 Np1 O5 149.16(6) . . ?
O6 Np1 O1 87.88(6) . . ?
O4 Np1 O1 146.43(6) . . ?
O3 Np1 O1 77.81(6) . . ?
O2 Np1 O1 128.08(6) . . ?
O5 Np1 O1 75.78(6) . . ?
O6 Np1 N3 63.99(6) . . ?
O4 Np1 N3 72.75(6) . . ?
O3 Np1 N3 137.37(6) . . ?
O2 Np1 N3 135.21(6) . . ?
O5 Np1 N3 64.16(6) . . ?
O1 Np1 N3 73.74(6) . . ?
O6 Np1 N1 75.66(6) . . ?
O4 Np1 N1 139.51(6) . . ?
O3 Np1 N1 70.05(6) . . ?
O2 Np1 N1 64.40(6) . . ?
O5 Np1 N1 132.64(6) . . ?
O1 Np1 N1 63.75(6) . . ?
N3 Np1 N1 121.43(6) . . ?
O6 Np1 N2 138.23(6) . . ?
O4 Np1 N2 64.16(6) . . ?
O3 Np1 N2 63.77(6) . . ?
O2 Np1 N2 76.66(6) . . ?
O5 Np1 N2 72.51(6) . . ?
O1 Np1 N2 133.85(6) . . ?
N3 Np1 N2 118.72(6) . . ?
N1 Np1 N2 119.71(6) . . ?
C3 O3 Np1 127.88(14) . . ?
C5 O5 Np1 126.19(15) . . ?
C4 O4 Np1 128.08(14) . . ?
C2 O2 Np1 125.98(15) . . ?
C6 O6 Np1 128.04(14) . . ?
C1 O1 Np1 125.77(14) . . ?
C8 N1 C7 120.0(2) . . ?
C8 N1 Np1 119.65(15) . . ?
C7 N1 Np1 120.11(15) . . ?
C10 N2 C9 120.05(19) . . ?
C10 N2 Np1 119.56(15) . . ?
C9 N2 Np1 120.19(14) . . ?
H5 O15 H6 108(4) . . ?
C12 N3 C11 120.08(19) . . ?
C12 N3 Np1 119.87(14) . . ?
C11 N3 Np1 120.03(15) . . ?
H1 O13 H2 112(4) . . ?
H3 O14 H4 116(6) . . ?
N3 C11 C17 121.4(2) . . ?
N3 C11 C5 114.00(19) . . ?
C17 C11 C5 124.6(2) . . ?
O11 C5 O5 126.1(2) . . ?
O11 C5 C11 118.4(2) . . ?
O5 C5 C11 115.48(19) . . ?
N1 C7 C13 121.9(2) . . ?
N1 C7 C1 114.03(19) . . ?
C13 C7 C1 124.0(2) . . ?
O8 C2 O2 126.7(2) . . ?
O8 C2 C8 118.1(2) . . ?
O2 C2 C8 115.2(2) . . ?
O9 C3 O3 125.4(2) . . ?
O9 C3 C9 120.4(2) . . ?
O3 C3 C9 114.15(19) . . ?
N3 C12 C18 121.9(2) . . ?
N3 C12 C6 113.84(19) . . ?
C18 C12 C6 124.2(2) . . ?
O7 C1 O1 125.7(2) . . ?
O7 C1 C7 119.4(2) . . ?
O1 C1 C7 114.9(2) . . ?
N2 C9 C15 121.7(2) . . ?
N2 C9 C3 113.65(19) . . ?
C15 C9 C3 124.7(2) . . ?
N2 C10 C16 122.0(2) . . ?
N2 C10 C4 113.84(19) . . ?
C16 C10 C4 124.2(2) . . ?
O12 C6 O6 125.9(2) . . ?
O12 C6 C12 120.5(2) . . ?
O6 C6 C12 113.55(19) . . ?
O10 C4 O4 125.8(2) . . ?
O10 C4 C10 120.0(2) . . ?
O4 C4 C10 114.17(19) . . ?
C11 C17 C21 118.8(2) . . ?
C11 C17 H17A 120.6 . . ?
C21 C17 H17A 120.6 . . ?
N1 C8 C14 121.7(2) . . ?
N1 C8 C2 114.59(19) . . ?
C14 C8 C2 123.7(2) . . ?
C19 C14 C8 118.7(2) . . ?
C19 C14 H14A 120.7 . . ?
C8 C14 H14A 120.7 . . ?
C21 C18 C12 118.2(2) . . ?
C21 C18 H18A 120.9 . . ?
C12 C18 H18A 120.9 . . ?
C17 C21 C18 119.5(2) . . ?
C17 C21 H21A 120.2 . . ?
C18 C21 H21A 120.2 . . ?
C10 C16 C20 118.0(2) . . ?
C10 C16 H16A 121.0 . . ?
C20 C16 H16A 121.0 . . ?
C7 C13 C19 118.5(2) . . ?
C7 C13 H13A 120.8 . . ?
C19 C13 H13A 120.8 . . ?
C15 C20 C16 120.0(2) . . ?
C15 C20 H20A 120.0 . . ?
C16 C20 H20A 120.0 . . ?
C20 C15 C9 118.3(2) . . ?
C20 C15 H15A 120.9 . . ?
C9 C15 H15A 120.9 . . ?
C14 C19 C13 119.2(2) . . ?
C14 C19 H19A 120.4 . . ?
C13 C19 H19A 120.4 . . ?
C22 N4 C23 109.0(2) . . ?
C22 N4 H4A 125.5 . . ?
C23 N4 H4A 125.5 . . ?
C22 N5 C24 108.6(2) . . ?
C22 N5 H5A 125.7 . . ?
C24 N5 H5A 125.7 . . ?
C25 N6 C26 108.7(2) . . ?
C25 N6 H6A 125.7 . . ?
C26 N6 H6A 125.7 . . ?
C25 N7 C27 109.0(2) . . ?
C25 N7 H7A 125.5 . . ?
C27 N7 H7A 125.5 . . ?
C23 C24 N5 107.0(2) . . ?
C23 C24 H24A 126.5 . . ?
N5 C24 H24A 126.5 . . ?
N7 C25 N6 108.6(2) . . ?
N7 C25 H25A 125.7 . . ?
N6 C25 H25A 125.7 . . ?
C24 C23 N4 106.7(2) . . ?
C24 C23 H23A 126.7 . . ?
N4 C23 H23A 126.7 . . ?
N4 C22 N5 108.7(2) . . ?
N4 C22 H22A 125.7 . . ?
N5 C22 H22A 125.7 . . ?
C26 C27 N7 107.1(2) . . ?
C26 C27 H27A 126.5 . . ?
N7 C27 H27A 126.5 . . ?
C27 C26 N6 106.7(2) . . ?
C27 C26 H26A 126.7 . . ?
N6 C26 H26A 126.7 . . ?

loop_
_geom_bond_atom_site_label_1
_geom_bond_atom_site_label_2
_geom_bond_distance
_geom_bond_site_symmetry_2
_geom_bond_publ_flag
Np1 O6 2.3388(16) . ?
Np1 O4 2.3422(16) . ?
Np1 O3 2.3654(16) . ?
Np1 O2 2.3819(16) . ?
Np1 O5 2.3851(16) . ?
Np1 O1 2.3966(16) . ?
Np1 N3 2.5112(19) . ?
Np1 N1 2.5130(19) . ?
Np1 N2 2.5158(19) . ?
O3 C3 1.287(3) . ?
O5 C5 1.279(3) . ?
O11 C5 1.246(3) . ?
O4 C4 1.286(3) . ?
O2 C2 1.284(3) . ?
O6 C6 1.292(3) . ?
O7 C1 1.235(3) . ?
O1 C1 1.280(3) . ?
O8 C2 1.240(3) . ?
O9 C3 1.229(3) . ?
O12 C6 1.224(3) . ?
O10 C4 1.223(3) . ?
N1 C8 1.330(3) . ?
N1 C7 1.338(3) . ?
N2 C10 1.338(3) . ?
N2 C9 1.343(3) . ?
O15 H5 0.800(18) . ?
O15 H6 0.798(18) . ?
N3 C12 1.335(3) . ?
N3 C11 1.338(3) . ?
O13 H1 0.797(18) . ?
O13 H2 0.816(19) . ?
O14 H3 0.816(19) . ?
O14 H4 0.83(2) . ?
C11 C17 1.388(3) . ?
C11 C5 1.507(3) . ?
C7 C13 1.387(3) . ?
C7 C1 1.507(3) . ?
C2 C8 1.509(3) . ?
C3 C9 1.512(3) . ?
C12 C18 1.391(3) . ?
C12 C6 1.517(3) . ?
C9 C15 1.388(3) . ?
C10 C16 1.385(3) . ?
C10 C4 1.516(3) . ?
C17 C21 1.389(4) . ?
C17 H17A 0.9500 . ?
C8 C14 1.394(3) . ?
C14 C19 1.389(4) . ?
C14 H14A 0.9500 . ?
C18 C21 1.389(3) . ?
C18 H18A 0.9500 . ?
C21 H21A 0.9500 . ?
C16 C20 1.397(3) . ?
C16 H16A 0.9500 . ?
C13 C19 1.394(4) . ?
C13 H13A 0.9500 . ?
C20 C15 1.387(3) . ?
C20 H20A 0.9500 . ?
C15 H15A 0.9500 . ?
C19 H19A 0.9500 . ?
N4 C22 1.325(3) . ?
N4 C23 1.376(3) . ?
N4 H4A 0.8800 . ?
N5 C22 1.329(3) . ?
N5 C24 1.377(3) . ?
N5 H5A 0.8800 . ?
N6 C25 1.327(3) . ?
N6 C26 1.378(3) . ?
N6 H6A 0.8800 . ?
N7 C25 1.323(3) . ?
N7 C27 1.370(4) . ?
N7 H7A 0.8800 . ?
C24 C23 1.358(4) . ?
C24 H24A 0.9500 . ?
C25 H25A 0.9500 . ?
C23 H23A 0.9500 . ?
C22 H22A 0.9500 . ?
C27 C26 1.354(4) . ?
C27 H27A 0.9500 . ?
C26 H26A 0.9500 . ?
